data_1563423
loop_
_publ_author_name
'Sasano, Yoshifumi'
'Maeda, Hiromitsu'
'Tanaka, Hiroki'
'Haketa, Yohei'
'Kobayashi, Yoichi'
'Ishibashi, Yukihide'
'Asahi, Tsuyoshi'
'Morimoto, Tatsuki'
'Yasuda, Nobuhiro'
'Sato, Ryuma'
'Shigeta, Yasuteru'

_publ_section_title
;
 Ion-pairing&#x00A0;\p-electronic systems: ordered arrangement and
 noncovalent interactions of negatively charged porphyrins
;
_journal_name_full 'Chemical Science'
_journal_paper_doi 10.1039/D1SC02260A
_journal_year 2021
_chemical_formula_moiety 'C68 H41 F15 N8 Ni O'
_chemical_formula_sum 'C68 H41 F15 N8 Ni O'
_chemical_formula_weight 1329.80
_chemical_melting_point ?
_space_group_crystal_system monoclinic
_space_group_IT_number 14
_space_group_name_Hall '-P 2ybc'
_space_group_name_H-M_alt 'P 1 21/c 1'
_atom_sites_solution_hydrogens geom
_audit_creation_method SHELXL-2014/7
_audit_update_record
;
2019-03-30 deposited with the CCDC.	2021-06-14 downloaded from the CCDC.
;
_cell_angle_alpha 90
_cell_angle_beta 96.787(3)
_cell_angle_gamma 90
_cell_formula_units_Z 4
_cell_length_a 8.4930(4)
_cell_length_b 28.6109(13)
_cell_length_c 22.8426(9)
_cell_measurement_reflns_used 29443
_cell_measurement_temperature 90(2)
_cell_measurement_theta_max 27.952
_cell_measurement_theta_min 1.260
_cell_volume 5511.7(4)
_computing_cell_refinement 'Rapid Auto(Rigaku)'
_computing_data_collection 'Rapid Auto(Rigaku)'
_computing_data_reduction 'Rapid Auto(Rigaku)'
_computing_structure_refinement 'SHELXL-2014/7 (Sheldrick, 2014)'
_computing_structure_solution 'SHELXS-97 (Sheldrick, 1990)'
_diffrn_ambient_temperature 90(2)
_diffrn_detector_area_resol_mean 29
_diffrn_measured_fraction_theta_full 0.984
_diffrn_measured_fraction_theta_max 0.984
_diffrn_measurement_device_type 'Rigaku Saturn 724'
_diffrn_measurement_method 'Oscillation Photograph'
_diffrn_radiation_monochromator 'Si(111) Channel Cut'
_diffrn_radiation_type Synchrotron
_diffrn_radiation_wavelength 0.78192
_diffrn_reflns_av_R_equivalents 0.1161
_diffrn_reflns_av_unetI/netI 0.1506
_diffrn_reflns_Laue_measured_fraction_full 0.984
_diffrn_reflns_Laue_measured_fraction_max 0.984
_diffrn_reflns_limit_h_max 10
_diffrn_reflns_limit_h_min -9
_diffrn_reflns_limit_k_max 32
_diffrn_reflns_limit_k_min -34
_diffrn_reflns_limit_l_max 27
_diffrn_reflns_limit_l_min -27
_diffrn_reflns_number 29443
_diffrn_reflns_point_group_measured_fraction_full 0.984
_diffrn_reflns_point_group_measured_fraction_max 0.984
_diffrn_reflns_theta_full 27.952
_diffrn_reflns_theta_max 27.952
_diffrn_reflns_theta_min 1.260
_diffrn_source 'synchrotron radiation SPring-8 BL40XU'
_exptl_absorpt_coefficient_mu 0.589
_exptl_absorpt_correction_T_max 1.000
_exptl_absorpt_correction_T_min 0.236
_exptl_absorpt_correction_type multi-scan
_exptl_absorpt_process_details 'ABSCOR (T.Higashi, 2001)'
_exptl_crystal_colour red
_exptl_crystal_density_diffrn 1.603
_exptl_crystal_density_meas ?
_exptl_crystal_description needle
_exptl_crystal_F_000 2704
_exptl_crystal_size_max 0.060
_exptl_crystal_size_mid 0.010
_exptl_crystal_size_min 0.010
_refine_diff_density_max 0.493
_refine_diff_density_min -1.001
_refine_diff_density_rms 0.100
_refine_ls_extinction_method none
_refine_ls_goodness_of_fit_ref 1.060
_refine_ls_hydrogen_treatment constr
_refine_ls_matrix_type full
_refine_ls_number_parameters 840
_refine_ls_number_reflns 9787
_refine_ls_number_restraints 0
_refine_ls_restrained_S_all 1.060
_refine_ls_R_factor_all 0.1726
_refine_ls_R_factor_gt 0.0956
_refine_ls_shift/su_max 0.001
_refine_ls_shift/su_mean 0.000
_refine_ls_structure_factor_coef Fsqd
_refine_ls_weighting_details 'w=1/[\s^2^(Fo^2^)+(0.1076P)^2^] where P=(Fo^2^+2Fc^2^)/3'
_refine_ls_weighting_scheme calc
_refine_ls_wR_factor_gt 0.1942
_refine_ls_wR_factor_ref 0.2334
_reflns_Friedel_coverage 0.000
_reflns_number_gt 5721
_reflns_number_total 9787
_reflns_threshold_expression 'I > 2\s(I)'
_cod_data_source_file d1sc02260a2.cif
_cod_data_source_block shelxl
_cod_depositor_comments
;
The following automatic conversions were performed:

data item '_chemical_melting_point' value 'not measured' was changed
to '?' -- the value is undefined or not given.

data item '_exptl_crystal_density_meas' value 'not measured' was
changed to '?' -- the value is perceived as not measured.

Automatic conversion script
Id: cif_fix_values 7556 2019-12-06 15:28:31Z antanas 
;
_cod_original_sg_symbol_H-M 'P 21/c'
_cod_database_code 1563423
_shelx_shelxl_version_number 2014/7
_shelx_space_group_comment
;
The symmetry employed for this shelxl refinement is uniquely defined
by the following loop, which should always be used as a source of
symmetry information in preference to the above space-group names.
They are only intended as comments.
;
_shelx_estimated_absorpt_t_min 0.965
_shelx_estimated_absorpt_t_max 0.994

loop_
_space_group_symop_operation_xyz
'x, y, z'
'-x, y+1/2, -z+1/2'
'-x, -y, -z'
'x, -y-1/2, z-1/2'

loop_
_atom_site_label
_atom_site_type_symbol
_atom_site_fract_x
_atom_site_fract_y
_atom_site_fract_z
_atom_site_U_iso_or_equiv
_atom_site_adp_type
_atom_site_occupancy
_atom_site_site_symmetry_order
_atom_site_calc_flag
_atom_site_refinement_flags_posn
_atom_site_refinement_flags_adp
_atom_site_refinement_flags_occupancy
_atom_site_disorder_assembly
_atom_site_disorder_group
C1 C 0.8902(7) 0.5939(2) 0.3626(3) 0.0278(15) Uani 1 1 d . . . . .
C2 C 0.8257(7) 0.6402(2) 0.3611(2) 0.0261(15) Uani 1 1 d . . . . .
C3 C 0.8392(8) 0.6688(2) 0.4118(3) 0.0352(17) Uani 1 1 d . . . . .
H1 H 0.8733 0.6593 0.4511 0.042 Uiso 1 1 calc R U . . .
C4 C 0.7943(8) 0.7124(2) 0.3938(2) 0.0356(17) Uani 1 1 d . . . . .
H2 H 0.7937 0.7394 0.4180 0.043 Uiso 1 1 calc R U . . .
C5 C 0.7482(7) 0.7102(2) 0.3321(2) 0.0255(15) Uani 1 1 d . . . . .
C6 C 0.6905(7) 0.7469(2) 0.2964(2) 0.0261(15) Uani 1 1 d . . . . .
C7 C 0.6199(7) 0.74139(19) 0.2395(2) 0.0218(14) Uani 1 1 d . . . . .
C8 C 0.5215(8) 0.7755(2) 0.2069(2) 0.0301(16) Uani 1 1 d . . . . .
H3 H 0.5142 0.8076 0.2166 0.036 Uiso 1 1 calc R U . . .
C9 C 0.4414(7) 0.75391(19) 0.1603(2) 0.0233(14) Uani 1 1 d . . . . .
H4 H 0.3649 0.7675 0.1316 0.028 Uiso 1 1 calc R U . . .
C10 C 0.4944(7) 0.70631(19) 0.1623(2) 0.0223(14) Uani 1 1 d . . . . .
C11 C 0.4427(7) 0.6726(2) 0.1199(2) 0.0242(14) Uani 1 1 d . . . . .
C12 C 0.5270(8) 0.6306(2) 0.1156(2) 0.0274(15) Uani 1 1 d . . . . .
C13 C 0.5052(8) 0.5997(2) 0.0662(2) 0.0271(15) Uani 1 1 d . . . . .
H5 H 0.4219 0.6008 0.0346 0.033 Uiso 1 1 calc R U . . .
C14 C 0.6246(7) 0.5692(2) 0.0730(2) 0.0288(16) Uani 1 1 d . . . . .
H6 H 0.6452 0.5454 0.0459 0.035 Uiso 1 1 calc R U . . .
C15 C 0.7160(8) 0.5787(2) 0.1284(2) 0.0256(15) Uani 1 1 d . . . . .
C16 C 0.8428(7) 0.5531(2) 0.1535(2) 0.0241(14) Uani 1 1 d . . . . .
C17 C 0.9042(7) 0.5562(2) 0.2134(2) 0.0272(15) Uani 1 1 d . . . . .
C18 C 1.0099(8) 0.5245(2) 0.2433(3) 0.0358(17) Uani 1 1 d . . . . .
H7 H 1.0686 0.5008 0.2263 0.043 Uiso 1 1 calc R U . . .
C19 C 1.0119(8) 0.5343(2) 0.3025(2) 0.0316(16) Uani 1 1 d . . . . .
H8 H 1.0701 0.5180 0.3342 0.038 Uiso 1 1 calc R U . . .
C20 C 0.9145(7) 0.5720(2) 0.3070(2) 0.0254(15) Uani 1 1 d . . . . .
C21 C 0.6847(7) 0.7951(2) 0.3224(2) 0.0250(15) Uani 1 1 d . . . . .
C22 C 0.7818(8) 0.8307(2) 0.3075(2) 0.0302(16) Uani 1 1 d . . . . .
C23 C 0.7681(8) 0.8760(2) 0.3268(2) 0.0284(16) Uani 1 1 d . . . . .
C24 C 0.6524(8) 0.8871(2) 0.3623(2) 0.0318(16) Uani 1 1 d . . . . .
C25 C 0.5558(8) 0.8525(2) 0.3788(3) 0.0302(16) Uani 1 1 d . . . . .
C26 C 0.5716(8) 0.8074(2) 0.3587(2) 0.0319(16) Uani 1 1 d . . . . .
C27 C 0.2998(7) 0.6812(2) 0.0774(2) 0.0254(15) Uani 1 1 d . . . . .
C28 C 0.3071(8) 0.6980(2) 0.0200(2) 0.0282(15) Uani 1 1 d . . . . .
C29 C 0.1754(8) 0.7017(2) -0.0205(2) 0.0299(16) Uani 1 1 d . . . . .
C30 C 0.0316(8) 0.6888(2) -0.0052(3) 0.0304(16) Uani 1 1 d . . . . .
C31 C 0.0159(8) 0.6736(2) 0.0512(2) 0.0256(15) Uani 1 1 d . . . . .
C32 C 0.1509(8) 0.6712(2) 0.0914(2) 0.0277(15) Uani 1 1 d . . . . .
C33 C 0.9112(7) 0.5164(2) 0.1178(2) 0.0239(14) Uani 1 1 d . . . . .
C34 C 1.0497(8) 0.5253(2) 0.0928(2) 0.0269(15) Uani 1 1 d . . . . .
C35 C 1.1211(7) 0.4914(2) 0.0605(2) 0.0281(15) Uani 1 1 d . . . . .
C36 C 1.0515(8) 0.4484(2) 0.0524(2) 0.0292(16) Uani 1 1 d . . . . .
C37 C 0.9135(8) 0.4384(2) 0.0759(3) 0.0328(16) Uani 1 1 d . . . . .
C38 C 0.8473(8) 0.4725(2) 0.1085(2) 0.0310(16) Uani 1 1 d . . . . .
C39 C 0.5489(8) 0.5537(2) 0.3922(2) 0.0322(16) Uani 1 1 d . . . . .
C40 C 0.4972(8) 0.5919(2) 0.4238(3) 0.0371(17) Uani 1 1 d . . . . .
C41 C 0.5499(10) 0.5956(3) 0.4860(3) 0.052(2) Uani 1 1 d . . . . .
C42 C 0.5003(10) 0.6350(2) 0.5154(3) 0.052(2) Uani 1 1 d . . . . .
H9 H 0.5350 0.6392 0.5562 0.062 Uiso 1 1 calc R U . . .
C43 C 0.4019(10) 0.6676(3) 0.4861(3) 0.054(2) Uani 1 1 d . . . . .
H10 H 0.3673 0.6933 0.5076 0.065 Uiso 1 1 calc R U . . .
C44 C 0.3520(9) 0.6646(3) 0.4272(3) 0.050(2) Uani 1 1 d . . . . .
H11 H 0.2842 0.6878 0.4083 0.060 Uiso 1 1 calc R U . . .
C45 C 0.4023(9) 0.6266(2) 0.3949(3) 0.0406(19) Uani 1 1 d . . . . .
C46 C 0.5001(8) 0.5497(2) 0.3312(2) 0.0319(16) Uani 1 1 d . . . . .
C47 C 0.4061(8) 0.5849(2) 0.3015(3) 0.0350(17) Uani 1 1 d . . . . .
C48 C 0.3626(8) 0.5818(2) 0.2405(2) 0.0343(17) Uani 1 1 d . . . . .
H12 H 0.2981 0.6051 0.2201 0.041 Uiso 1 1 calc R U . . .
C49 C 0.4154(8) 0.5441(2) 0.2107(3) 0.0323(16) Uani 1 1 d . . . . .
H13 H 0.3868 0.5421 0.1693 0.039 Uiso 1 1 calc R U . . .
C50 C 0.5082(8) 0.5089(2) 0.2385(3) 0.0324(16) Uani 1 1 d . . . . .
H14 H 0.5403 0.4832 0.2165 0.039 Uiso 1 1 calc R U . . .
C51 C 0.5539(7) 0.5118(2) 0.2989(2) 0.0276(15) Uani 1 1 d . . . . .
C52 C 0.6423(8) 0.5181(2) 0.4216(3) 0.0339(16) Uani 1 1 d . . . . .
C53 C 0.6956(8) 0.4803(2) 0.3896(3) 0.0324(16) Uani 1 1 d . . . . .
C54 C 0.7821(8) 0.4449(2) 0.4195(3) 0.0365(17) Uani 1 1 d . . . . .
H15 H 0.8107 0.4178 0.3990 0.044 Uiso 1 1 calc R U . . .
C55 C 0.8270(8) 0.4492(2) 0.4800(3) 0.0423(19) Uani 1 1 d . . . . .
H16 H 0.8890 0.4252 0.5000 0.051 Uiso 1 1 calc R U . . .
C56 C 0.7842(9) 0.4872(3) 0.5116(3) 0.049(2) Uani 1 1 d . . . . .
H17 H 0.8185 0.4895 0.5526 0.059 Uiso 1 1 calc R U . . .
C57 C 0.6902(9) 0.5222(3) 0.4830(3) 0.049(2) Uani 1 1 d . . . . .
C58A C 0.6512(14) 0.5599(4) 0.5802(5) 0.038(4) Uiso 0.633(19) 1 d . . P A 2
H58A H 0.5573 0.5747 0.5943 0.046 Uiso 0.633(19) 1 calc R U P A 2
H58B H 0.6609 0.5274 0.5951 0.046 Uiso 0.633(19) 1 calc R U P A 2
C59A C 0.7987(15) 0.5873(4) 0.5989(6) 0.048(4) Uiso 0.633(19) 1 d . . P A 2
H59A H 0.7952 0.6174 0.5775 0.057 Uiso 0.633(19) 1 calc R U P A 2
H59B H 0.8928 0.5697 0.5895 0.057 Uiso 0.633(19) 1 calc R U P A 2
C60A C 0.8111(17) 0.5964(5) 0.6666(5) 0.048(4) Uiso 0.633(19) 1 d . . P A 2
H60A H 0.7221 0.6160 0.6753 0.072 Uiso 0.633(19) 1 calc R U P A 2
H60B H 0.9112 0.6124 0.6796 0.072 Uiso 0.633(19) 1 calc R U P A 2
H60C H 0.8079 0.5666 0.6875 0.072 Uiso 0.633(19) 1 calc R U P A 2
C58B C 0.768(3) 0.5778(7) 0.5661(10) 0.045(7) Uiso 0.367(19) 1 d . . P A 3
H58C H 0.8699 0.5613 0.5655 0.054 Uiso 0.367(19) 1 calc R U P A 3
H58D H 0.7858 0.6120 0.5646 0.054 Uiso 0.367(19) 1 calc R U P A 3
C59B C 0.688(2) 0.5644(6) 0.6193(8) 0.030(6) Uiso 0.367(19) 1 d . . P A 3
H59C H 0.5791 0.5770 0.6141 0.036 Uiso 0.367(19) 1 calc R U P A 3
H59D H 0.6804 0.5299 0.6204 0.036 Uiso 0.367(19) 1 calc R U P A 3
C60B C 0.766(2) 0.5803(7) 0.6764(7) 0.025(5) Uiso 0.367(19) 1 d . . P A 3
H60D H 0.8721 0.5664 0.6837 0.038 Uiso 0.367(19) 1 calc R U P A 3
H60E H 0.7030 0.5707 0.7076 0.038 Uiso 0.367(19) 1 calc R U P A 3
H60F H 0.7753 0.6144 0.6763 0.038 Uiso 0.367(19) 1 calc R U P A 3
C61A C 0.2063(12) 0.6500(4) 0.3072(4) 0.026(3) Uiso 0.633(18) 1 d . . P B 4
H61A H 0.1449 0.6319 0.2753 0.031 Uiso 0.633(18) 1 calc R U P B 4
H61B H 0.1359 0.6571 0.3376 0.031 Uiso 0.633(18) 1 calc R U P B 4
C62A C 0.2632(13) 0.6941(4) 0.2831(4) 0.032(3) Uiso 0.633(18) 1 d . . P B 4
H62A H 0.3448 0.7084 0.3122 0.038 Uiso 0.633(18) 1 calc R U P B 4
H62B H 0.3120 0.6875 0.2467 0.038 Uiso 0.633(18) 1 calc R U P B 4
C63A C 0.1300(16) 0.7263(4) 0.2700(6) 0.027(4) Uiso 0.633(18) 1 d . . P B 4
H63A H 0.0405 0.7097 0.2482 0.041 Uiso 0.633(18) 1 calc R U P B 4
H63B H 0.1620 0.7523 0.2461 0.041 Uiso 0.633(18) 1 calc R U P B 4
H63C H 0.0982 0.7385 0.3069 0.041 Uiso 0.633(18) 1 calc R U P B 4
C61B C 0.332(3) 0.6701(7) 0.3011(9) 0.046(7) Uiso 0.367(18) 1 d . . P B 5
H61C H 0.3844 0.6955 0.3256 0.055 Uiso 0.367(18) 1 calc R U P B 5
H61D H 0.3774 0.6689 0.2631 0.055 Uiso 0.367(18) 1 calc R U P B 5
C62B C 0.154(3) 0.6762(8) 0.2919(8) 0.043(6) Uiso 0.367(18) 1 d . . P B 5
H62C H 0.1131 0.6768 0.3307 0.052 Uiso 0.367(18) 1 calc R U P B 5
H62D H 0.1057 0.6492 0.2694 0.052 Uiso 0.367(18) 1 calc R U P B 5
C63B C 0.103(3) 0.7252(8) 0.2556(12) 0.036(7) Uiso 0.367(18) 1 d . . P B 5
H63D H 0.1521 0.7520 0.2776 0.054 Uiso 0.367(18) 1 calc R U P B 5
H63E H -0.0125 0.7286 0.2514 0.054 Uiso 0.367(18) 1 calc R U P B 5
H63F H 0.1395 0.7241 0.2165 0.054 Uiso 0.367(18) 1 calc R U P B 5
C64 C 0.7368(8) 0.4446(2) 0.2939(3) 0.0330(16) Uani 1 1 d . . . . .
H26 H 0.8417 0.4377 0.3159 0.040 Uiso 1 1 calc R U . . .
H27 H 0.7556 0.4592 0.2560 0.040 Uiso 1 1 calc R U . . .
C65 C 0.6515(8) 0.3994(2) 0.2807(3) 0.0352(17) Uani 1 1 d . . . . .
H28 H 0.5462 0.4055 0.2585 0.042 Uiso 1 1 calc R U . . .
H29 H 0.6352 0.3835 0.3180 0.042 Uiso 1 1 calc R U . . .
C66 C 0.7491(9) 0.3680(2) 0.2443(3) 0.0462(19) Uani 1 1 d . . . . .
H48 H 0.7609 0.3833 0.2066 0.069 Uiso 1 1 calc R U . . .
H49 H 0.6947 0.3380 0.2368 0.069 Uiso 1 1 calc R U . . .
H50 H 0.8540 0.3627 0.2660 0.069 Uiso 1 1 calc R U . . .
C67 C -0.1670(11) 0.7699(3) 0.1139(4) 0.083(3) Uani 1 1 d . . . . .
H39 H -0.2358 0.7675 0.0765 0.125 Uiso 1 1 calc R U . . .
H40 H -0.2217 0.7876 0.1422 0.125 Uiso 1 1 calc R U . . .
H41 H -0.1416 0.7386 0.1295 0.125 Uiso 1 1 calc R U . . .
C68 C -0.0216(12) 0.7940(3) 0.1044(4) 0.061(2) Uani 1 1 d . . . . .
N1 N 0.7693(6) 0.66477(16) 0.31164(18) 0.0240(12) Uani 1 1 d . . . . .
N2 N 0.6051(6) 0.69847(16) 0.20982(19) 0.0247(12) Uani 1 1 d . . . . .
N3 N 0.6543(6) 0.61730(16) 0.15528(18) 0.0226(12) Uani 1 1 d . . . . .
N4 N 0.8451(6) 0.58727(16) 0.25267(19) 0.0243(12) Uani 1 1 d . . . . .
N5 N 0.6400(9) 0.5611(2) 0.5131(2) 0.071(2) Uani 1 1 d . . . . .
N6 N 0.3502(8) 0.6210(2) 0.3346(2) 0.0565(19) Uani 1 1 d . . . . .
N7 N 0.6544(6) 0.47921(17) 0.3284(2) 0.0294(13) Uani 1 1 d . . . . .
N8 N 0.0892(10) 0.8116(3) 0.0965(4) 0.097(3) Uani 1 1 d . . . . .
O1 O 0.9385(5) 0.57314(15) 0.41051(17) 0.0401(12) Uani 1 1 d . . . . .
F1 F 0.8955(4) 0.82125(12) 0.27232(14) 0.0368(9) Uani 1 1 d . . . . .
F2 F 0.8655(5) 0.90953(12) 0.31126(15) 0.0405(10) Uani 1 1 d . . . . .
F3 F 0.6325(4) 0.93119(12) 0.37899(14) 0.0384(10) Uani 1 1 d . . . . .
F4 F 0.4421(4) 0.86306(12) 0.41284(15) 0.0401(10) Uani 1 1 d . . . . .
F5 F 0.4702(4) 0.77477(12) 0.37441(15) 0.0404(10) Uani 1 1 d . . . . .
F6 F 0.4496(4) 0.71045(12) 0.00391(13) 0.0365(9) Uani 1 1 d . . . . .
F7 F 0.1862(4) 0.71696(12) -0.07558(13) 0.0408(10) Uani 1 1 d . . . . .
F8 F -0.0986(4) 0.68919(12) -0.04529(14) 0.0385(10) Uani 1 1 d . . . . .
F9 F -0.1260(4) 0.66138(12) 0.06647(14) 0.0376(9) Uani 1 1 d . . . . .
F10 F 0.1327(4) 0.65609(12) 0.14647(13) 0.0342(9) Uani 1 1 d . . . . .
F11 F 1.1201(4) 0.56693(12) 0.09920(13) 0.0320(9) Uani 1 1 d . . . . .
F12 F 1.2541(4) 0.50189(11) 0.03714(14) 0.0349(9) Uani 1 1 d . . . . .
F13 F 1.1178(4) 0.41582(11) 0.02058(14) 0.0340(9) Uani 1 1 d . . . . .
F14 F 0.8477(4) 0.39584(12) 0.06753(16) 0.0427(10) Uani 1 1 d . . . . .
F15 F 0.7125(4) 0.46073(12) 0.13092(15) 0.0396(9) Uani 1 1 d . . . . .
Ni1 Ni 0.71815(9) 0.64179(3) 0.23242(3) 0.0244(3) Uani 1 1 d . . . . .

loop_
_atom_site_aniso_label
_atom_site_aniso_U_11
_atom_site_aniso_U_22
_atom_site_aniso_U_33
_atom_site_aniso_U_23
_atom_site_aniso_U_13
_atom_site_aniso_U_12
C1 0.025(4) 0.032(4) 0.027(3) -0.003(3) 0.006(3) -0.004(3)
C2 0.027(4) 0.033(4) 0.021(3) -0.001(3) 0.011(3) -0.007(3)
C3 0.042(5) 0.039(4) 0.026(3) -0.002(3) 0.008(3) -0.003(4)
C4 0.042(5) 0.038(4) 0.027(3) -0.007(3) 0.007(3) 0.003(4)
C5 0.018(4) 0.037(4) 0.021(3) -0.005(3) 0.003(3) -0.003(3)
C6 0.024(4) 0.028(4) 0.027(3) -0.001(3) 0.007(3) 0.001(3)
C7 0.024(4) 0.019(3) 0.025(3) 0.002(2) 0.012(3) -0.001(3)
C8 0.035(4) 0.031(4) 0.025(3) 0.001(3) 0.010(3) 0.004(3)
C9 0.018(4) 0.026(4) 0.027(3) 0.005(3) 0.008(3) 0.003(3)
C10 0.023(4) 0.020(3) 0.026(3) 0.004(3) 0.012(3) 0.004(3)
C11 0.022(4) 0.032(4) 0.020(3) -0.008(3) 0.008(3) -0.006(3)
C12 0.034(4) 0.027(4) 0.025(3) -0.005(3) 0.017(3) -0.001(3)
C13 0.029(4) 0.022(4) 0.031(3) -0.004(3) 0.006(3) 0.010(3)
C14 0.029(4) 0.031(4) 0.031(3) -0.003(3) 0.018(3) -0.001(3)
C15 0.032(4) 0.026(4) 0.020(3) 0.001(3) 0.009(3) 0.002(3)
C16 0.024(4) 0.028(4) 0.021(3) 0.000(3) 0.008(3) -0.003(3)
C17 0.027(4) 0.024(4) 0.033(3) 0.003(3) 0.014(3) 0.007(3)
C18 0.039(5) 0.037(4) 0.031(3) -0.005(3) 0.003(3) 0.005(4)
C19 0.034(4) 0.033(4) 0.029(3) 0.007(3) 0.008(3) 0.005(3)
C20 0.028(4) 0.022(4) 0.027(3) -0.002(3) 0.007(3) 0.002(3)
C21 0.024(4) 0.028(4) 0.024(3) -0.002(3) 0.007(3) -0.002(3)
C22 0.033(4) 0.031(4) 0.027(3) -0.001(3) 0.004(3) 0.003(3)
C23 0.028(4) 0.033(4) 0.022(3) 0.005(3) -0.007(3) -0.007(3)
C24 0.043(5) 0.026(4) 0.026(3) -0.007(3) 0.005(3) 0.000(4)
C25 0.024(4) 0.034(4) 0.033(3) -0.003(3) 0.007(3) 0.005(3)
C26 0.041(5) 0.028(4) 0.027(3) -0.002(3) 0.008(3) -0.014(3)
C27 0.030(4) 0.026(4) 0.021(3) -0.003(3) 0.006(3) 0.002(3)
C28 0.028(4) 0.032(4) 0.026(3) 0.000(3) 0.013(3) -0.001(3)
C29 0.043(5) 0.028(4) 0.017(3) 0.002(3) 0.001(3) 0.001(3)
C30 0.030(4) 0.030(4) 0.029(3) -0.007(3) -0.004(3) 0.003(3)
C31 0.028(4) 0.021(4) 0.029(3) 0.002(3) 0.007(3) -0.002(3)
C32 0.039(5) 0.022(4) 0.023(3) -0.001(3) 0.007(3) 0.004(3)
C33 0.028(4) 0.025(4) 0.018(3) 0.000(2) 0.003(3) 0.000(3)
C34 0.036(4) 0.025(4) 0.022(3) 0.004(3) 0.007(3) 0.002(3)
C35 0.026(4) 0.035(4) 0.024(3) -0.001(3) 0.009(3) 0.001(3)
C36 0.036(4) 0.029(4) 0.023(3) 0.000(3) 0.007(3) 0.007(3)
C37 0.036(5) 0.032(4) 0.031(3) -0.004(3) 0.007(3) -0.006(4)
C38 0.025(4) 0.039(4) 0.030(3) -0.004(3) 0.007(3) 0.005(3)
C39 0.035(4) 0.035(4) 0.027(3) 0.000(3) 0.008(3) -0.006(3)
C40 0.048(5) 0.038(4) 0.027(3) -0.001(3) 0.013(3) 0.003(4)
C41 0.080(6) 0.041(5) 0.034(4) -0.005(3) 0.000(4) 0.006(4)
C42 0.084(7) 0.038(5) 0.036(4) 0.001(3) 0.014(4) 0.011(4)
C43 0.087(7) 0.046(5) 0.033(4) -0.002(3) 0.022(4) 0.006(5)
C44 0.067(6) 0.044(5) 0.042(4) 0.002(3) 0.014(4) 0.014(4)
C45 0.059(5) 0.037(4) 0.027(3) 0.003(3) 0.008(3) 0.014(4)
C46 0.031(4) 0.038(4) 0.029(3) 0.001(3) 0.011(3) 0.002(3)
C47 0.038(5) 0.039(4) 0.030(3) 0.005(3) 0.013(3) 0.004(4)
C48 0.035(4) 0.043(4) 0.025(3) 0.010(3) 0.003(3) 0.003(3)
C49 0.039(5) 0.036(4) 0.024(3) -0.002(3) 0.014(3) -0.006(4)
C50 0.034(4) 0.037(4) 0.027(3) -0.008(3) 0.005(3) -0.003(3)
C51 0.027(4) 0.025(4) 0.031(3) 0.004(3) 0.007(3) -0.004(3)
C52 0.039(5) 0.036(4) 0.027(3) 0.003(3) 0.008(3) -0.003(4)
C53 0.033(4) 0.036(4) 0.029(3) 0.003(3) 0.004(3) 0.003(3)
C54 0.043(5) 0.040(4) 0.029(3) -0.001(3) 0.010(3) 0.006(4)
C55 0.043(5) 0.046(5) 0.037(4) 0.015(3) 0.006(3) 0.008(4)
C56 0.068(6) 0.056(5) 0.022(3) -0.002(3) -0.002(4) 0.007(5)
C57 0.066(6) 0.056(5) 0.024(3) 0.000(3) -0.003(4) 0.010(4)
C64 0.035(4) 0.032(4) 0.033(3) 0.006(3) 0.008(3) 0.000(3)
C65 0.029(4) 0.037(4) 0.041(4) -0.001(3) 0.014(3) -0.002(3)
C66 0.040(5) 0.051(5) 0.051(4) -0.007(3) 0.018(4) -0.005(4)
C67 0.084(7) 0.051(6) 0.128(8) -0.012(5) 0.069(6) -0.006(5)
C68 0.054(7) 0.058(6) 0.076(6) 0.016(5) 0.025(5) 0.012(5)
N1 0.026(3) 0.028(3) 0.018(2) 0.001(2) 0.005(2) -0.005(2)
N2 0.029(3) 0.023(3) 0.024(3) 0.006(2) 0.009(2) 0.004(2)
N3 0.028(3) 0.030(3) 0.011(2) 0.000(2) 0.007(2) 0.001(3)
N4 0.028(3) 0.022(3) 0.024(2) 0.006(2) 0.006(2) 0.002(2)
N5 0.117(7) 0.066(5) 0.025(3) -0.009(3) -0.019(4) 0.055(5)
N6 0.095(6) 0.047(4) 0.026(3) 0.005(3) 0.001(3) 0.031(4)
N7 0.031(3) 0.034(3) 0.024(3) -0.005(2) 0.006(2) 0.004(3)
N8 0.058(6) 0.118(8) 0.116(7) 0.058(6) 0.016(5) 0.005(5)
O1 0.050(3) 0.046(3) 0.024(2) 0.004(2) 0.001(2) 0.003(2)
F1 0.037(2) 0.042(2) 0.0352(19) -0.0059(16) 0.0172(17) -0.0044(19)
F2 0.053(3) 0.030(2) 0.041(2) -0.0014(16) 0.0154(19) -0.007(2)
F3 0.048(3) 0.029(2) 0.038(2) -0.0082(16) 0.0021(18) 0.0004(19)
F4 0.035(2) 0.045(2) 0.044(2) -0.0128(17) 0.0187(18) 0.0006(19)
F5 0.043(3) 0.039(2) 0.043(2) -0.0087(17) 0.0230(18) -0.004(2)
F6 0.035(2) 0.049(2) 0.0271(18) 0.0014(16) 0.0107(17) -0.0028(19)
F7 0.049(3) 0.053(2) 0.0207(17) 0.0126(16) 0.0047(17) 0.003(2)
F8 0.040(3) 0.042(2) 0.0327(19) 0.0001(16) -0.0021(18) -0.0020(19)
F9 0.028(2) 0.045(2) 0.040(2) 0.0040(17) 0.0085(17) -0.0020(19)
F10 0.041(2) 0.042(2) 0.0217(17) 0.0023(15) 0.0087(16) -0.0004(18)
F11 0.034(2) 0.028(2) 0.0359(19) -0.0030(15) 0.0121(16) -0.0006(18)
F12 0.036(2) 0.038(2) 0.0338(19) -0.0035(16) 0.0183(17) 0.0006(19)
F13 0.036(2) 0.034(2) 0.0359(19) -0.0085(16) 0.0170(17) -0.0010(18)
F14 0.043(3) 0.031(2) 0.057(2) -0.0148(18) 0.0218(19) -0.0070(19)
F15 0.034(2) 0.039(2) 0.050(2) -0.0106(17) 0.0239(19) -0.0048(19)
Ni1 0.0282(5) 0.0269(5) 0.0193(4) -0.0008(3) 0.0084(3) 0.0005(4)

loop_
_atom_type_symbol
_atom_type_description
_atom_type_scat_dispersion_real
_atom_type_scat_dispersion_imag
_atom_type_scat_source
C C 0.0041 0.0020 'International Tables Vol C Tables 4.2.6.8 and 6.1.1.4'
H H 0.0000 0.0000 'International Tables Vol C Tables 4.2.6.8 and 6.1.1.4'
F F 0.0215 0.0127 'International Tables Vol C Tables 4.2.6.8 and 6.1.1.4'
N N 0.0078 0.0041 'International Tables Vol C Tables 4.2.6.8 and 6.1.1.4'
Ni Ni 0.3232 1.3233 'International Tables Vol C Tables 4.2.6.8 and 6.1.1.4'
O O 0.0135 0.0075 'International Tables Vol C Tables 4.2.6.8 and 6.1.1.4'

loop_
_geom_angle_atom_site_label_1
_geom_angle_atom_site_label_2
_geom_angle_atom_site_label_3
_geom_angle
_geom_angle_site_symmetry_1
_geom_angle_site_symmetry_3
_geom_angle_publ_flag
O1 C1 C2 122.5(5) . . ?
O1 C1 C20 119.2(6) . . ?
C2 C1 C20 118.1(5) . . ?
N1 C2 C3 111.5(5) . . ?
N1 C2 C1 126.3(5) . . ?
C3 C2 C1 121.4(5) . . ?
C4 C3 C2 106.9(5) . . ?
C4 C3 H1 126.5 . . ?
C2 C3 H1 126.5 . . ?
C3 C4 C5 107.2(6) . . ?
C3 C4 H2 126.4 . . ?
C5 C4 H2 126.4 . . ?
C6 C5 N1 123.9(5) . . ?
C6 C5 C4 126.1(6) . . ?
N1 C5 C4 110.0(5) . . ?
C7 C6 C5 123.7(5) . . ?
C7 C6 C21 116.6(5) . . ?
C5 C6 C21 119.2(5) . . ?
C6 C7 N2 124.2(5) . . ?
C6 C7 C8 125.1(5) . . ?
N2 C7 C8 109.4(5) . . ?
C9 C8 C7 108.0(5) . . ?
C9 C8 H3 126.0 . . ?
C7 C8 H3 126.0 . . ?
C8 C9 C10 106.4(5) . . ?
C8 C9 H4 126.8 . . ?
C10 C9 H4 126.8 . . ?
N2 C10 C11 124.4(5) . . ?
N2 C10 C9 111.5(5) . . ?
C11 C10 C9 124.1(5) . . ?
C10 C11 C12 121.1(5) . . ?
C10 C11 C27 120.2(5) . . ?
C12 C11 C27 118.7(5) . . ?
N3 C12 C11 123.7(5) . . ?
N3 C12 C13 111.5(5) . . ?
C11 C12 C13 124.3(6) . . ?
C14 C13 C12 106.7(6) . . ?
C14 C13 H5 126.6 . . ?
C12 C13 H5 126.6 . . ?
C13 C14 C15 107.7(5) . . ?
C13 C14 H6 126.1 . . ?
C15 C14 H6 126.1 . . ?
C16 C15 N3 123.8(5) . . ?
C16 C15 C14 125.9(5) . . ?
N3 C15 C14 110.3(5) . . ?
C15 C16 C17 123.7(5) . . ?
C15 C16 C33 119.0(5) . . ?
C17 C16 C33 117.0(5) . . ?
N4 C17 C18 111.0(5) . . ?
N4 C17 C16 123.0(5) . . ?
C18 C17 C16 125.1(6) . . ?
C19 C18 C17 106.2(6) . . ?
C19 C18 H7 126.9 . . ?
C17 C18 H7 126.9 . . ?
C20 C19 C18 107.3(5) . . ?
C20 C19 H8 126.3 . . ?
C18 C19 H8 126.3 . . ?
C19 C20 N4 112.3(5) . . ?
C19 C20 C1 123.7(5) . . ?
N4 C20 C1 124.0(5) . . ?
C22 C21 C26 115.9(6) . . ?
C22 C21 C6 122.1(5) . . ?
C26 C21 C6 121.8(6) . . ?
F1 C22 C23 118.1(6) . . ?
F1 C22 C21 119.1(5) . . ?
C23 C22 C21 122.8(6) . . ?
F2 C23 C22 120.6(6) . . ?
F2 C23 C24 119.6(6) . . ?
C22 C23 C24 119.8(6) . . ?
F3 C24 C25 120.4(6) . . ?
F3 C24 C23 120.5(6) . . ?
C25 C24 C23 119.1(6) . . ?
F4 C25 C24 119.5(6) . . ?
F4 C25 C26 120.4(6) . . ?
C24 C25 C26 120.0(6) . . ?
F5 C26 C25 117.9(6) . . ?
F5 C26 C21 119.6(5) . . ?
C25 C26 C21 122.5(6) . . ?
C32 C27 C28 115.7(5) . . ?
C32 C27 C11 121.1(5) . . ?
C28 C27 C11 123.1(6) . . ?
F6 C28 C29 118.8(5) . . ?
F6 C28 C27 118.9(5) . . ?
C29 C28 C27 122.3(6) . . ?
F7 C29 C30 119.3(5) . . ?
F7 C29 C28 121.1(6) . . ?
C30 C29 C28 119.5(5) . . ?
F8 C30 C29 120.8(5) . . ?
F8 C30 C31 118.3(6) . . ?
C29 C30 C31 120.9(6) . . ?
F9 C31 C30 120.9(5) . . ?
F9 C31 C32 121.0(5) . . ?
C30 C31 C32 118.1(6) . . ?
F10 C32 C27 119.5(5) . . ?
F10 C32 C31 117.1(6) . . ?
C27 C32 C31 123.3(5) . . ?
C38 C33 C34 116.2(5) . . ?
C38 C33 C16 123.7(6) . . ?
C34 C33 C16 120.0(5) . . ?
F11 C34 C33 120.5(5) . . ?
F11 C34 C35 117.5(6) . . ?
C33 C34 C35 122.0(6) . . ?
F12 C35 C36 121.3(5) . . ?
F12 C35 C34 119.5(6) . . ?
C36 C35 C34 119.2(6) . . ?
F13 C36 C35 119.6(6) . . ?
F13 C36 C37 119.7(6) . . ?
C35 C36 C37 120.6(6) . . ?
F14 C37 C36 119.5(6) . . ?
F14 C37 C38 121.8(6) . . ?
C36 C37 C38 118.7(6) . . ?
F15 C38 C33 120.5(5) . . ?
F15 C38 C37 116.3(6) . . ?
C33 C38 C37 123.2(6) . . ?
C40 C39 C46 119.8(6) . . ?
C40 C39 C52 120.5(5) . . ?
C46 C39 C52 119.6(6) . . ?
C45 C40 C39 120.5(6) . . ?
C45 C40 C41 120.5(6) . . ?
C39 C40 C41 118.9(6) . . ?
N5 C41 C42 123.6(6) . . ?
N5 C41 C40 119.3(6) . . ?
C42 C41 C40 117.1(7) . . ?
C43 C42 C41 120.8(7) . . ?
C43 C42 H9 119.6 . . ?
C41 C42 H9 119.6 . . ?
C44 C43 C42 122.6(7) . . ?
C44 C43 H10 118.7 . . ?
C42 C43 H10 118.7 . . ?
C43 C44 C45 119.2(7) . . ?
C43 C44 H11 120.4 . . ?
C45 C44 H11 120.4 . . ?
C40 C45 N6 118.6(6) . . ?
C40 C45 C44 119.7(6) . . ?
N6 C45 C44 121.5(6) . . ?
C39 C46 C47 120.1(6) . . ?
C39 C46 C51 120.1(6) . . ?
C47 C46 C51 119.7(5) . . ?
N6 C47 C48 121.4(6) . . ?
N6 C47 C46 118.5(5) . . ?
C48 C47 C46 120.0(6) . . ?
C49 C48 C47 118.6(6) . . ?
C49 C48 H12 120.7 . . ?
C47 C48 H12 120.7 . . ?
C48 C49 C50 122.9(6) . . ?
C48 C49 H13 118.6 . . ?
C50 C49 H13 118.6 . . ?
C49 C50 C51 119.3(6) . . ?
C49 C50 H14 120.4 . . ?
C51 C50 H14 120.4 . . ?
N7 C51 C50 121.8(6) . . ?
N7 C51 C46 118.7(5) . . ?
C50 C51 C46 119.5(6) . . ?
C53 C52 C39 120.2(5) . . ?
C53 C52 C57 120.4(6) . . ?
C39 C52 C57 119.3(6) . . ?
C54 C53 N7 122.1(6) . . ?
C54 C53 C52 119.3(5) . . ?
N7 C53 C52 118.6(5) . . ?
C53 C54 C55 119.4(6) . . ?
C53 C54 H15 120.3 . . ?
C55 C54 H15 120.3 . . ?
C56 C55 C54 122.1(6) . . ?
C56 C55 H16 118.9 . . ?
C54 C55 H16 118.9 . . ?
C55 C56 C57 119.6(6) . . ?
C55 C56 H17 120.2 . . ?
C57 C56 H17 120.2 . . ?
C56 C57 N5 122.1(6) . . ?
C56 C57 C52 119.0(6) . . ?
N5 C57 C52 119.0(6) . . ?
C59A C58A N5 103.1(9) . . ?
C59A C58A H58A 111.1 . . ?
N5 C58A H58A 111.1 . . ?
C59A C58A H58B 111.1 . . ?
N5 C58A H58B 111.1 . . ?
H58A C58A H58B 109.1 . . ?
C58A C59A C60A 109.1(12) . . ?
C58A C59A H59A 109.9 . . ?
C60A C59A H59A 109.9 . . ?
C58A C59A H59B 109.9 . . ?
C60A C59A H59B 109.9 . . ?
H59A C59A H59B 108.3 . . ?
C59A C60A H60A 109.5 . . ?
C59A C60A H60B 109.5 . . ?
H60A C60A H60B 109.5 . . ?
C59A C60A H60C 109.5 . . ?
H60A C60A H60C 109.5 . . ?
H60B C60A H60C 109.5 . . ?
C59B C58B N5 101.9(15) . . ?
C59B C58B H58C 111.4 . . ?
N5 C58B H58C 111.4 . . ?
C59B C58B H58D 111.4 . . ?
N5 C58B H58D 111.4 . . ?
H58C C58B H58D 109.2 . . ?
C60B C59B C58B 116.4(19) . . ?
C60B C59B H59C 108.2 . . ?
C58B C59B H59C 108.2 . . ?
C60B C59B H59D 108.2 . . ?
C58B C59B H59D 108.2 . . ?
H59C C59B H59D 107.3 . . ?
C59B C60B H60D 109.5 . . ?
C59B C60B H60E 109.5 . . ?
H60D C60B H60E 109.5 . . ?
C59B C60B H60F 109.5 . . ?
H60D C60B H60F 109.5 . . ?
H60E C60B H60F 109.5 . . ?
C62A C61A N6 109.3(9) . . ?
C62A C61A H61A 109.8 . . ?
N6 C61A H61A 109.8 . . ?
C62A C61A H61B 109.8 . . ?
N6 C61A H61B 109.8 . . ?
H61A C61A H61B 108.3 . . ?
C63A C62A C61A 109.5(10) . . ?
C63A C62A H62A 109.8 . . ?
C61A C62A H62A 109.8 . . ?
C63A C62A H62B 109.8 . . ?
C61A C62A H62B 109.8 . . ?
H62A C62A H62B 108.2 . . ?
C62A C63A H63A 109.5 . . ?
C62A C63A H63B 109.5 . . ?
H63A C63A H63B 109.5 . . ?
C62A C63A H63C 109.5 . . ?
H63A C63A H63C 109.5 . . ?
H63B C63A H63C 109.5 . . ?
C62B C61B N6 101.8(15) . . ?
C62B C61B H61C 111.4 . . ?
N6 C61B H61C 111.4 . . ?
C62B C61B H61D 111.4 . . ?
N6 C61B H61D 111.4 . . ?
H61C C61B H61D 109.3 . . ?
C61B C62B C63B 111.4(19) . . ?
C61B C62B H62C 109.3 . . ?
C63B C62B H62C 109.3 . . ?
C61B C62B H62D 109.3 . . ?
C63B C62B H62D 109.3 . . ?
H62C C62B H62D 108.0 . . ?
C62B C63B H63D 109.5 . . ?
C62B C63B H63E 109.5 . . ?
H63D C63B H63E 109.5 . . ?
C62B C63B H63F 109.5 . . ?
H63D C63B H63F 109.5 . . ?
H63E C63B H63F 109.5 . . ?
N7 C64 C65 115.7(5) . . ?
N7 C64 H26 108.3 . . ?
C65 C64 H26 108.3 . . ?
N7 C64 H27 108.3 . . ?
C65 C64 H27 108.3 . . ?
H26 C64 H27 107.4 . . ?
C64 C65 C66 109.6(5) . . ?
C64 C65 H28 109.7 . . ?
C66 C65 H28 109.7 . . ?
C64 C65 H29 109.7 . . ?
C66 C65 H29 109.7 . . ?
H28 C65 H29 108.2 . . ?
C65 C66 H48 109.5 . . ?
C65 C66 H49 109.5 . . ?
H48 C66 H49 109.5 . . ?
C65 C66 H50 109.5 . . ?
H48 C66 H50 109.5 . . ?
H49 C66 H50 109.5 . . ?
C68 C67 H39 109.5 . . ?
C68 C67 H40 109.5 . . ?
H39 C67 H40 109.5 . . ?
C68 C67 H41 109.5 . . ?
H39 C67 H41 109.5 . . ?
H40 C67 H41 109.5 . . ?
N8 C68 C67 178.7(12) . . ?
C2 N1 C5 104.3(4) . . ?
C2 N1 Ni1 128.2(4) . . ?
C5 N1 Ni1 127.4(4) . . ?
C10 N2 C7 104.7(4) . . ?
C10 N2 Ni1 128.7(4) . . ?
C7 N2 Ni1 126.6(4) . . ?
C12 N3 C15 103.6(4) . . ?
C12 N3 Ni1 128.2(4) . . ?
C15 N3 Ni1 127.9(4) . . ?
C20 N4 C17 103.2(5) . . ?
C20 N4 Ni1 129.9(4) . . ?
C17 N4 Ni1 126.6(4) . . ?
C41 N5 C57 122.8(5) . . ?
C41 N5 C58A 116.2(7) . . ?
C57 N5 C58A 119.3(6) . . ?
C41 N5 C58B 115.0(9) . . ?
C57 N5 C58B 113.0(9) . . ?
C47 N6 C45 121.9(6) . . ?
C47 N6 C61A 118.7(6) . . ?
C45 N6 C61A 118.5(6) . . ?
C47 N6 C61B 114.2(8) . . ?
C45 N6 C61B 111.7(9) . . ?
C51 N7 C53 122.5(5) . . ?
C51 N7 C64 119.5(5) . . ?
C53 N7 C64 117.7(5) . . ?
N3 Ni1 N4 90.8(2) . . ?
N3 Ni1 N2 89.1(2) . . ?
N4 Ni1 N2 175.6(2) . . ?
N3 Ni1 N1 176.1(2) . . ?
N4 Ni1 N1 89.6(2) . . ?
N2 Ni1 N1 90.8(2) . . ?

loop_
_geom_bond_atom_site_label_1
_geom_bond_atom_site_label_2
_geom_bond_distance
_geom_bond_site_symmetry_2
_geom_bond_publ_flag
C1 O1 1.269(7) . ?
C1 C2 1.434(8) . ?
C1 C20 1.452(8) . ?
C2 N1 1.367(7) . ?
C2 C3 1.413(8) . ?
C3 C4 1.353(8) . ?
C3 H1 0.9500 . ?
C4 C5 1.419(7) . ?
C4 H2 0.9500 . ?
C5 C6 1.384(8) . ?
C5 N1 1.400(7) . ?
C6 C7 1.374(7) . ?
C6 C21 1.504(8) . ?
C7 N2 1.401(7) . ?
C7 C8 1.433(8) . ?
C8 C9 1.345(8) . ?
C8 H3 0.9500 . ?
C9 C10 1.433(7) . ?
C9 H4 0.9500 . ?
C10 N2 1.368(7) . ?
C10 C11 1.401(7) . ?
C11 C12 1.407(8) . ?
C11 C27 1.484(8) . ?
C12 N3 1.380(7) . ?
C12 C13 1.428(8) . ?
C13 C14 1.333(8) . ?
C13 H5 0.9500 . ?
C14 C15 1.430(8) . ?
C14 H6 0.9500 . ?
C15 C16 1.371(8) . ?
C15 N3 1.396(7) . ?
C16 C17 1.409(8) . ?
C16 C33 1.489(8) . ?
C17 N4 1.397(7) . ?
C17 C18 1.398(8) . ?
C18 C19 1.379(8) . ?
C18 H7 0.9500 . ?
C19 C20 1.370(8) . ?
C19 H8 0.9500 . ?
C20 N4 1.381(7) . ?
C21 C22 1.380(8) . ?
C21 C26 1.386(8) . ?
C22 F1 1.355(7) . ?
C22 C23 1.377(8) . ?
C23 F2 1.341(7) . ?
C23 C24 1.383(9) . ?
C24 F3 1.333(7) . ?
C24 C25 1.367(9) . ?
C25 F4 1.344(7) . ?
C25 C26 1.383(8) . ?
C26 F5 1.347(7) . ?
C27 C32 1.371(8) . ?
C27 C28 1.403(8) . ?
C28 F6 1.354(7) . ?
C28 C29 1.368(8) . ?
C29 F7 1.346(6) . ?
C29 C30 1.360(9) . ?
C30 F8 1.350(7) . ?
C30 C31 1.381(8) . ?
C31 F9 1.340(7) . ?
C31 C32 1.383(8) . ?
C32 F10 1.356(6) . ?
C33 C38 1.374(8) . ?
C33 C34 1.390(8) . ?
C34 F11 1.334(6) . ?
C34 C35 1.399(8) . ?
C35 F12 1.339(7) . ?
C35 C36 1.367(8) . ?
C36 F13 1.346(7) . ?
C36 C37 1.377(9) . ?
C37 F14 1.343(7) . ?
C37 C38 1.387(8) . ?
C38 F15 1.351(7) . ?
C39 C40 1.406(9) . ?
C39 C46 1.410(8) . ?
C39 C52 1.413(8) . ?
C40 C45 1.395(9) . ?
C40 C41 1.443(8) . ?
C41 N5 1.354(9) . ?
C41 C42 1.403(9) . ?
C42 C43 1.373(9) . ?
C42 H9 0.9500 . ?
C43 C44 1.363(9) . ?
C43 H10 0.9500 . ?
C44 C45 1.408(9) . ?
C44 H11 0.9500 . ?
C45 N6 1.405(8) . ?
C46 C47 1.410(8) . ?
C46 C51 1.418(8) . ?
C47 N6 1.394(8) . ?
C47 C48 1.402(8) . ?
C48 C49 1.378(8) . ?
C48 H12 0.9500 . ?
C49 C50 1.384(8) . ?
C49 H13 0.9500 . ?
C50 C51 1.392(8) . ?
C50 H14 0.9500 . ?
C51 N7 1.383(7) . ?
C52 C53 1.409(9) . ?
C52 C57 1.417(8) . ?
C53 C54 1.385(8) . ?
C53 N7 1.401(7) . ?
C54 C55 1.394(8) . ?
C54 H15 0.9500 . ?
C55 C56 1.376(9) . ?
C55 H16 0.9500 . ?
C56 C57 1.395(9) . ?
C56 H17 0.9500 . ?
C57 N5 1.400(9) . ?
C58A C59A 1.50(2) . ?
C58A N5 1.523(13) . ?
C58A H58A 0.9900 . ?
C58A H58B 0.9900 . ?
C59A C60A 1.560(18) . ?
C59A H59A 0.9900 . ?
C59A H59B 0.9900 . ?
C60A H60A 0.9800 . ?
C60A H60B 0.9800 . ?
C60A H60C 0.9800 . ?
C58B C59B 1.51(3) . ?
C58B N5 1.60(2) . ?
C58B H58C 0.9900 . ?
C58B H58D 0.9900 . ?
C59B C60B 1.46(2) . ?
C59B H59C 0.9900 . ?
C59B H59D 0.9900 . ?
C60B H60D 0.9800 . ?
C60B H60E 0.9800 . ?
C60B H60F 0.9800 . ?
C61A C62A 1.479(18) . ?
C61A N6 1.548(12) . ?
C61A H61A 0.9900 . ?
C61A H61B 0.9900 . ?
C62A C63A 1.463(18) . ?
C62A H62A 0.9900 . ?
C62A H62B 0.9900 . ?
C63A H63A 0.9800 . ?
C63A H63B 0.9800 . ?
C63A H63C 0.9800 . ?
C61B C62B 1.51(4) . ?
C61B N6 1.60(2) . ?
C61B H61C 0.9900 . ?
C61B H61D 0.9900 . ?
C62B C63B 1.66(3) . ?
C62B H62C 0.9900 . ?
C62B H62D 0.9900 . ?
C63B H63D 0.9800 . ?
C63B H63E 0.9800 . ?
C63B H63F 0.9800 . ?
C64 N7 1.491(7) . ?
C64 C65 1.495(8) . ?
C64 H26 0.9900 . ?
C64 H27 0.9900 . ?
C65 C66 1.533(9) . ?
C65 H28 0.9900 . ?
C65 H29 0.9900 . ?
C66 H48 0.9800 . ?
C66 H49 0.9800 . ?
C66 H50 0.9800 . ?
C67 C68 1.452(12) . ?
C67 H39 0.9800 . ?
C67 H40 0.9800 . ?
C67 H41 0.9800 . ?
C68 N8 1.101(10) . ?
N1 Ni1 1.926(4) . ?
N2 Ni1 1.923(5) . ?
N3 Ni1 1.914(4) . ?
N4 Ni1 1.921(5) . ?

loop_
_geom_torsion_atom_site_label_1
_geom_torsion_atom_site_label_2
_geom_torsion_atom_site_label_3
_geom_torsion_atom_site_label_4
_geom_torsion
_geom_torsion_site_symmetry_1
_geom_torsion_site_symmetry_2
_geom_torsion_site_symmetry_3
_geom_torsion_site_symmetry_4
_geom_torsion_publ_flag
O1 C1 C2 N1 -179.1(6) . . . . ?
C20 C1 C2 N1 6.8(9) . . . . ?
O1 C1 C2 C3 12.1(10) . . . . ?
C20 C1 C2 C3 -162.0(6) . . . . ?
N1 C2 C3 C4 -1.5(7) . . . . ?
C1 C2 C3 C4 168.8(6) . . . . ?
C2 C3 C4 C5 1.9(7) . . . . ?
C3 C4 C5 C6 178.3(6) . . . . ?
C3 C4 C5 N1 -1.7(7) . . . . ?
N1 C5 C6 C7 12.7(10) . . . . ?
C4 C5 C6 C7 -167.3(6) . . . . ?
N1 C5 C6 C21 -175.3(5) . . . . ?
C4 C5 C6 C21 4.7(9) . . . . ?
C5 C6 C7 N2 -3.4(10) . . . . ?
C21 C6 C7 N2 -175.6(5) . . . . ?
C5 C6 C7 C8 161.9(6) . . . . ?
C21 C6 C7 C8 -10.3(9) . . . . ?
C6 C7 C8 C9 -164.0(6) . . . . ?
N2 C7 C8 C9 3.2(7) . . . . ?
C7 C8 C9 C10 -2.1(6) . . . . ?
C8 C9 C10 N2 0.3(7) . . . . ?
C8 C9 C10 C11 -177.8(6) . . . . ?
N2 C10 C11 C12 -14.6(9) . . . . ?
C9 C10 C11 C12 163.2(6) . . . . ?
N2 C10 C11 C27 167.3(5) . . . . ?
C9 C10 C11 C27 -14.8(9) . . . . ?
C10 C11 C12 N3 6.8(9) . . . . ?
C27 C11 C12 N3 -175.1(5) . . . . ?
C10 C11 C12 C13 -164.8(6) . . . . ?
C27 C11 C12 C13 13.3(9) . . . . ?
N3 C12 C13 C14 -4.1(7) . . . . ?
C11 C12 C13 C14 168.4(6) . . . . ?
C12 C13 C14 C15 3.7(7) . . . . ?
C13 C14 C15 C16 175.4(6) . . . . ?
C13 C14 C15 N3 -2.3(7) . . . . ?
N3 C15 C16 C17 13.9(10) . . . . ?
C14 C15 C16 C17 -163.5(6) . . . . ?
N3 C15 C16 C33 -172.4(5) . . . . ?
C14 C15 C16 C33 10.2(9) . . . . ?
C15 C16 C17 N4 -2.5(10) . . . . ?
C33 C16 C17 N4 -176.4(5) . . . . ?
C15 C16 C17 C18 166.0(6) . . . . ?
C33 C16 C17 C18 -7.9(9) . . . . ?
N4 C17 C18 C19 2.7(7) . . . . ?
C16 C17 C18 C19 -167.0(6) . . . . ?
C17 C18 C19 C20 -2.1(7) . . . . ?
C18 C19 C20 N4 0.9(8) . . . . ?
C18 C19 C20 C1 -177.7(6) . . . . ?
O1 C1 C20 C19 -12.5(10) . . . . ?
C2 C1 C20 C19 161.7(6) . . . . ?
O1 C1 C20 N4 169.0(5) . . . . ?
C2 C1 C20 N4 -16.8(9) . . . . ?
C7 C6 C21 C22 -76.3(8) . . . . ?
C5 C6 C21 C22 111.1(7) . . . . ?
C7 C6 C21 C26 97.9(7) . . . . ?
C5 C6 C21 C26 -74.7(8) . . . . ?
C26 C21 C22 F1 179.7(5) . . . . ?
C6 C21 C22 F1 -5.8(9) . . . . ?
C26 C21 C22 C23 -0.5(9) . . . . ?
C6 C21 C22 C23 173.9(5) . . . . ?
F1 C22 C23 F2 -0.4(8) . . . . ?
C21 C22 C23 F2 179.9(5) . . . . ?
F1 C22 C23 C24 179.4(5) . . . . ?
C21 C22 C23 C24 -0.4(9) . . . . ?
F2 C23 C24 F3 3.0(8) . . . . ?
C22 C23 C24 F3 -176.8(5) . . . . ?
F2 C23 C24 C25 -178.7(5) . . . . ?
C22 C23 C24 C25 1.5(9) . . . . ?
F3 C24 C25 F4 -1.1(9) . . . . ?
C23 C24 C25 F4 -179.4(5) . . . . ?
F3 C24 C25 C26 176.6(5) . . . . ?
C23 C24 C25 C26 -1.7(9) . . . . ?
F4 C25 C26 F5 -0.1(9) . . . . ?
C24 C25 C26 F5 -177.7(5) . . . . ?
F4 C25 C26 C21 178.5(5) . . . . ?
C24 C25 C26 C21 0.8(10) . . . . ?
C22 C21 C26 F5 178.8(5) . . . . ?
C6 C21 C26 F5 4.3(9) . . . . ?
C22 C21 C26 C25 0.3(9) . . . . ?
C6 C21 C26 C25 -174.2(6) . . . . ?
C10 C11 C27 C32 -85.8(7) . . . . ?
C12 C11 C27 C32 96.1(7) . . . . ?
C10 C11 C27 C28 97.1(7) . . . . ?
C12 C11 C27 C28 -81.0(8) . . . . ?
C32 C27 C28 F6 177.4(5) . . . . ?
C11 C27 C28 F6 -5.4(9) . . . . ?
C32 C27 C28 C29 -3.5(9) . . . . ?
C11 C27 C28 C29 173.8(6) . . . . ?
F6 C28 C29 F7 0.6(9) . . . . ?
C27 C28 C29 F7 -178.6(5) . . . . ?
F6 C28 C29 C30 179.3(5) . . . . ?
C27 C28 C29 C30 0.1(9) . . . . ?
F7 C29 C30 F8 3.1(9) . . . . ?
C28 C29 C30 F8 -175.7(5) . . . . ?
F7 C29 C30 C31 -179.0(5) . . . . ?
C28 C29 C30 C31 2.3(9) . . . . ?
F8 C30 C31 F9 -2.6(9) . . . . ?
C29 C30 C31 F9 179.4(5) . . . . ?
F8 C30 C31 C32 176.9(5) . . . . ?
C29 C30 C31 C32 -1.1(9) . . . . ?
C28 C27 C32 F10 -178.1(5) . . . . ?
C11 C27 C32 F10 4.6(8) . . . . ?
C28 C27 C32 C31 4.8(9) . . . . ?
C11 C27 C32 C31 -172.5(5) . . . . ?
F9 C31 C32 F10 -0.3(8) . . . . ?
C30 C31 C32 F10 -179.9(5) . . . . ?
F9 C31 C32 C27 176.9(5) . . . . ?
C30 C31 C32 C27 -2.6(9) . . . . ?
C15 C16 C33 C38 -80.3(7) . . . . ?
C17 C16 C33 C38 93.9(7) . . . . ?
C15 C16 C33 C34 101.3(7) . . . . ?
C17 C16 C33 C34 -84.5(7) . . . . ?
C38 C33 C34 F11 179.8(5) . . . . ?
C16 C33 C34 F11 -1.7(8) . . . . ?
C38 C33 C34 C35 -0.6(8) . . . . ?
C16 C33 C34 C35 177.8(5) . . . . ?
F11 C34 C35 F12 -0.7(8) . . . . ?
C33 C34 C35 F12 179.7(5) . . . . ?
F11 C34 C35 C36 -179.3(5) . . . . ?
C33 C34 C35 C36 1.1(9) . . . . ?
F12 C35 C36 F13 0.3(8) . . . . ?
C34 C35 C36 F13 178.9(5) . . . . ?
F12 C35 C36 C37 -179.0(5) . . . . ?
C34 C35 C36 C37 -0.4(9) . . . . ?
F13 C36 C37 F14 1.0(9) . . . . ?
C35 C36 C37 F14 -179.7(5) . . . . ?
F13 C36 C37 C38 -180.0(5) . . . . ?
C35 C36 C37 C38 -0.7(9) . . . . ?
C34 C33 C38 F15 -179.7(5) . . . . ?
C16 C33 C38 F15 1.8(9) . . . . ?
C34 C33 C38 C37 -0.5(9) . . . . ?
C16 C33 C38 C37 -179.0(6) . . . . ?
F14 C37 C38 F15 -0.6(9) . . . . ?
C36 C37 C38 F15 -179.6(5) . . . . ?
F14 C37 C38 C33 -179.8(5) . . . . ?
C36 C37 C38 C33 1.2(9) . . . . ?
C46 C39 C40 C45 -2.2(10) . . . . ?
C52 C39 C40 C45 -178.7(6) . . . . ?
C46 C39 C40 C41 -179.3(6) . . . . ?
C52 C39 C40 C41 4.2(10) . . . . ?
C45 C40 C41 N5 179.1(7) . . . . ?
C39 C40 C41 N5 -3.8(11) . . . . ?
C45 C40 C41 C42 0.7(11) . . . . ?
C39 C40 C41 C42 177.8(7) . . . . ?
N5 C41 C42 C43 -176.5(8) . . . . ?
C40 C41 C42 C43 1.8(12) . . . . ?
C41 C42 C43 C44 -2.3(13) . . . . ?
C42 C43 C44 C45 0.1(12) . . . . ?
C39 C40 C45 N6 4.6(11) . . . . ?
C41 C40 C45 N6 -178.4(7) . . . . ?
C39 C40 C45 C44 -179.8(7) . . . . ?
C41 C40 C45 C44 -2.8(11) . . . . ?
C43 C44 C45 C40 2.4(12) . . . . ?
C43 C44 C45 N6 177.8(7) . . . . ?
C40 C39 C46 C47 3.1(10) . . . . ?
C52 C39 C46 C47 179.6(6) . . . . ?
C40 C39 C46 C51 178.9(6) . . . . ?
C52 C39 C46 C51 -4.6(10) . . . . ?
C39 C46 C47 N6 -6.3(10) . . . . ?
C51 C46 C47 N6 177.8(6) . . . . ?
C39 C46 C47 C48 177.6(6) . . . . ?
C51 C46 C47 C48 1.7(10) . . . . ?
N6 C47 C48 C49 -176.8(6) . . . . ?
C46 C47 C48 C49 -0.9(10) . . . . ?
C47 C48 C49 C50 0.7(10) . . . . ?
C48 C49 C50 C51 -1.4(10) . . . . ?
C49 C50 C51 N7 -176.0(6) . . . . ?
C49 C50 C51 C46 2.2(9) . . . . ?
C39 C46 C51 N7 0.0(9) . . . . ?
C47 C46 C51 N7 175.9(6) . . . . ?
C39 C46 C51 C50 -178.3(6) . . . . ?
C47 C46 C51 C50 -2.4(9) . . . . ?
C40 C39 C52 C53 -179.1(6) . . . . ?
C46 C39 C52 C53 4.5(10) . . . . ?
C40 C39 C52 C57 -3.2(10) . . . . ?
C46 C39 C52 C57 -179.7(6) . . . . ?
C39 C52 C53 C54 -177.7(6) . . . . ?
C57 C52 C53 C54 6.5(10) . . . . ?
C39 C52 C53 N7 0.2(10) . . . . ?
C57 C52 C53 N7 -175.7(6) . . . . ?
N7 C53 C54 C55 176.5(6) . . . . ?
C52 C53 C54 C55 -5.7(10) . . . . ?
C53 C54 C55 C56 1.9(11) . . . . ?
C54 C55 C56 C57 1.4(12) . . . . ?
C55 C56 C57 N5 178.5(8) . . . . ?
C55 C56 C57 C52 -0.7(12) . . . . ?
C53 C52 C57 C56 -3.2(11) . . . . ?
C39 C52 C57 C56 -179.1(7) . . . . ?
C53 C52 C57 N5 177.6(7) . . . . ?
C39 C52 C57 N5 1.7(11) . . . . ?
N5 C58A C59A C60A 170.5(9) . . . . ?
N5 C58B C59B C60B -172.7(13) . . . . ?
N6 C61A C62A C63A -166.6(9) . . . . ?
N6 C61B C62B C63B -178.6(15) . . . . ?
N7 C64 C65 C66 179.0(5) . . . . ?
C3 C2 N1 C5 0.5(7) . . . . ?
C1 C2 N1 C5 -169.3(6) . . . . ?
C3 C2 N1 Ni1 -176.2(4) . . . . ?
C1 C2 N1 Ni1 14.0(9) . . . . ?
C6 C5 N1 C2 -179.3(6) . . . . ?
C4 C5 N1 C2 0.7(7) . . . . ?
C6 C5 N1 Ni1 -2.6(8) . . . . ?
C4 C5 N1 Ni1 177.4(4) . . . . ?
C11 C10 N2 C7 179.7(5) . . . . ?
C9 C10 N2 C7 1.6(6) . . . . ?
C11 C10 N2 Ni1 -0.3(8) . . . . ?
C9 C10 N2 Ni1 -178.3(4) . . . . ?
C6 C7 N2 C10 164.4(6) . . . . ?
C8 C7 N2 C10 -2.9(6) . . . . ?
C6 C7 N2 Ni1 -15.6(8) . . . . ?
C8 C7 N2 Ni1 177.1(4) . . . . ?
C11 C12 N3 C15 -170.0(5) . . . . ?
C13 C12 N3 C15 2.6(6) . . . . ?
C11 C12 N3 Ni1 15.8(8) . . . . ?
C13 C12 N3 Ni1 -171.7(4) . . . . ?
C16 C15 N3 C12 -178.0(6) . . . . ?
C14 C15 N3 C12 -0.2(6) . . . . ?
C16 C15 N3 Ni1 -3.7(9) . . . . ?
C14 C15 N3 Ni1 174.0(4) . . . . ?
C19 C20 N4 C17 0.7(7) . . . . ?
C1 C20 N4 C17 179.3(6) . . . . ?
C19 C20 N4 Ni1 -172.6(4) . . . . ?
C1 C20 N4 Ni1 6.0(9) . . . . ?
C18 C17 N4 C20 -2.0(7) . . . . ?
C16 C17 N4 C20 167.9(6) . . . . ?
C18 C17 N4 Ni1 171.6(4) . . . . ?
C16 C17 N4 Ni1 -18.5(8) . . . . ?
C42 C41 N5 C57 -179.2(8) . . . . ?
C40 C41 N5 C57 2.5(13) . . . . ?
C42 C41 N5 C58A 15.4(13) . . . . ?
C40 C41 N5 C58A -162.9(8) . . . . ?
C42 C41 N5 C58B -34.6(14) . . . . ?
C40 C41 N5 C58B 147.1(11) . . . . ?
C56 C57 N5 C41 179.4(8) . . . . ?
C52 C57 N5 C41 -1.4(13) . . . . ?
C56 C57 N5 C58A -15.7(13) . . . . ?
C52 C57 N5 C58A 163.5(8) . . . . ?
C56 C57 N5 C58B 34.1(13) . . . . ?
C52 C57 N5 C58B -146.7(10) . . . . ?
C59A C58A N5 C41 -93.7(10) . . . . ?
C59A C58A N5 C57 100.4(10) . . . . ?
C59B C58B N5 C41 102.1(13) . . . . ?
C59B C58B N5 C57 -109.8(13) . . . . ?
C48 C47 N6 C45 -175.0(7) . . . . ?
C46 C47 N6 C45 8.9(11) . . . . ?
C48 C47 N6 C61A 15.9(11) . . . . ?
C46 C47 N6 C61A -160.1(7) . . . . ?
C48 C47 N6 C61B -35.9(13) . . . . ?
C46 C47 N6 C61B 148.0(10) . . . . ?
C40 C45 N6 C47 -8.1(11) . . . . ?
C44 C45 N6 C47 176.4(7) . . . . ?
C40 C45 N6 C61A 161.0(7) . . . . ?
C44 C45 N6 C61A -14.5(11) . . . . ?
C40 C45 N6 C61B -148.1(10) . . . . ?
C44 C45 N6 C61B 36.4(13) . . . . ?
C62A C61A N6 C47 -98.5(9) . . . . ?
C62A C61A N6 C45 92.1(9) . . . . ?
C62B C61B N6 C47 111.3(13) . . . . ?
C62B C61B N6 C45 -105.4(13) . . . . ?
C50 C51 N7 C53 -176.9(6) . . . . ?
C46 C51 N7 C53 4.8(9) . . . . ?
C50 C51 N7 C64 10.0(9) . . . . ?
C46 C51 N7 C64 -168.3(6) . . . . ?
C54 C53 N7 C51 172.9(6) . . . . ?
C52 C53 N7 C51 -4.9(9) . . . . ?
C54 C53 N7 C64 -13.9(9) . . . . ?
C52 C53 N7 C64 168.3(6) . . . . ?
C65 C64 N7 C51 -91.1(7) . . . . ?
C65 C64 N7 C53 95.5(7) . . . . ?
